data_7205019
loop_
_publ_author_name
'Vande Velde, Christophe M. L.'
'Blockhuys, Frank'
'Alsenoy, Christian Van'
'Lenstra, Albert T. H.'
'Geise, Herman J.'

_publ_section_title
;
 Structural effects influencing cis--trans isomerisation in methoxy and
 cyano substituted stilbene derivativesElectronic supplementary
 information (ESI) available: Cartesian coordinates for the calculated
 geometries of 1--3 and (E)- and (Z)-stilbene. See
 http://www.rsc.org/suppdata/p2/b2/b201623k/
;
_journal_issue 7
_journal_name_full 'Journal of the Chemical Society, Perkin Transactions 2'
_journal_page_first 1345
_journal_paper_doi 10.1039/b201623k
_journal_year 2002
_chemical_formula_moiety 'C16 H13 N O'
_chemical_formula_sum 'C16 H13 N O'
_chemical_formula_weight 235.27
_chemical_melting_point 319.1(10)
_chemical_name_systematic
; 
(Z)-1-cyano-2-(2-methoxyphenyl)-1-phenylethene
;
_space_group_IT_number 14
_symmetry_cell_setting monoclinic
_symmetry_space_group_name_Hall '-P 2ybc'
_symmetry_space_group_name_H-M 'P 1 21/c 1'
_atom_sites_solution_hydrogens geom
_atom_sites_solution_primary direct
_atom_sites_solution_secondary difmap
_audit_creation_method SHELXL-97
_cell_angle_alpha 90.00
_cell_angle_beta 113.86(2)
_cell_angle_gamma 90.00
_cell_formula_units_Z 4
_cell_length_a 10.415(3)
_cell_length_b 11.437(2)
_cell_length_c 11.705(3)
_cell_measurement_reflns_used 25
_cell_measurement_temperature 293(2)
_cell_measurement_theta_max 17
_cell_measurement_theta_min 13
_cell_volume 1275.1(6)
_computing_cell_refinement CAD4_(Enraf-Nonius,_1977)
_computing_data_collection CAD4_(Enraf-Nonius,_1977)
_computing_data_reduction process_MolEN_(Fair,_1990)
_computing_molecular_graphics 'PLATON (A.L. Spek, 2001)'
_computing_structure_refinement 'SHELXL-97 (Sheldrick, 1997)'
_computing_structure_solution 'SHELXS-97 (Sheldrick, 1990)'
_diffrn_ambient_temperature 293(2)
_diffrn_measured_fraction_theta_full 0.773
_diffrn_measured_fraction_theta_max 0.773
_diffrn_measurement_device_type Enraf_Nonius_CAD4
_diffrn_measurement_method \w/2\q
_diffrn_radiation_monochromator graphite
_diffrn_radiation_source 'fine-focus sealed tube'
_diffrn_radiation_type MoK\a
_diffrn_radiation_wavelength 0.71073
_diffrn_reflns_av_R_equivalents 0.0000
_diffrn_reflns_av_sigmaI/netI 0.0784
_diffrn_reflns_limit_h_max 13
_diffrn_reflns_limit_h_min 0
_diffrn_reflns_limit_k_max 16
_diffrn_reflns_limit_k_min 0
_diffrn_reflns_limit_l_max 15
_diffrn_reflns_limit_l_min -14
_diffrn_reflns_number 2861
_diffrn_reflns_theta_full 29.95
_diffrn_reflns_theta_max 29.95
_diffrn_reflns_theta_min 2.14
_diffrn_standards_decay_% 1
_diffrn_standards_interval_time 120
_diffrn_standards_number 3
_exptl_absorpt_coefficient_mu 0.077
_exptl_absorpt_correction_type none
_exptl_crystal_colour 'light yellow'
_exptl_crystal_density_diffrn 1.226
_exptl_crystal_density_meas ?
_exptl_crystal_density_method .
_exptl_crystal_description cube
_exptl_crystal_F_000 496
_exptl_crystal_size_max 0.2
_exptl_crystal_size_mid 0.2
_exptl_crystal_size_min 0.2
_refine_diff_density_max 0.182
_refine_diff_density_min -0.197
_refine_diff_density_rms 0.045
_refine_ls_extinction_method none
_refine_ls_goodness_of_fit_ref 1.004
_refine_ls_hydrogen_treatment mixed
_refine_ls_matrix_type full
_refine_ls_number_parameters 215
_refine_ls_number_reflns 2861
_refine_ls_number_restraints 0
_refine_ls_restrained_S_all 1.004
_refine_ls_R_factor_all 0.1847
_refine_ls_R_factor_gt 0.0611
_refine_ls_shift/su_max 0.003
_refine_ls_shift/su_mean 0.001
_refine_ls_structure_factor_coef Fsqd
_refine_ls_weighting_details 'calc w=1/[\s^2^(Fo^2^)+(0.0825P)^2^+0.1202P] where P=(Fo^2^+2Fc^2^)/3'
_refine_ls_weighting_scheme calc
_refine_ls_wR_factor_gt 0.1364
_refine_ls_wR_factor_ref 0.1862
_reflns_number_gt 1235
_reflns_number_total 2861
_reflns_threshold_expression >2sigma(I)
_cod_data_source_file b201623k.txt
_cod_data_source_block cpmpe
_cod_depositor_comments
;
The following automatic conversions were performed:

'_chemical_melting_point' value '45-47 C' was changed to '319.1(10)'
- it was converted from degrees Celsius(C) to Kelvins(K), the average
value was taken and precision was estimated.

Automatic conversion script
Id: cif_fix_values 1569 2011-02-09 13:29:24Z adriana 
;
_cod_original_cell_volume 1275.1(5)
_cod_original_sg_symbol_H-M P21/c
_cod_database_code 7205019

loop_
_symmetry_equiv_pos_as_xyz
'x, y, z'
'-x, y+1/2, -z+1/2'
'-x, -y, -z'
'x, -y-1/2, z-1/2'

loop_
_atom_site_label
_atom_site_type_symbol
_atom_site_fract_x
_atom_site_fract_y
_atom_site_fract_z
_atom_site_U_iso_or_equiv
_atom_site_adp_type
_atom_site_occupancy
_atom_site_symmetry_multiplicity
_atom_site_calc_flag
_atom_site_refinement_flags
_atom_site_disorder_assembly
_atom_site_disorder_group
O9A O 0.9387(2) 0.23451(18) 1.0148(2) 0.0724(7) Uani 1 1 d . . .
C1A C 0.8001(3) 0.0667(2) 0.9452(3) 0.0527(8) Uani 1 1 d . . .
C6B C 0.6253(3) 0.1568(3) 1.2226(3) 0.0579(8) Uani 1 1 d . . .
C11 C 0.6871(3) -0.1123(3) 1.0731(3) 0.0571(8) Uani 1 1 d . . .
C7 C 0.7025(3) 0.0090(2) 1.1046(3) 0.0521(7) Uani 1 1 d . . .
C8 C 0.7580(3) 0.0844(3) 1.0487(3) 0.0562(8) Uani 1 1 d . . .
C1B C 0.6611(3) 0.0422(2) 1.2077(3) 0.0500(7) Uani 1 1 d . . .
N12 N 0.6740(4) -0.2107(2) 1.0538(3) 0.0805(9) Uani 1 1 d . . .
C6A C 0.7482(4) -0.0227(3) 0.8575(3) 0.0679(9) Uani 1 1 d . . .
C2A C 0.8921(3) 0.1467(2) 0.9279(3) 0.0581(8) Uani 1 1 d . . .
C3A C 0.9290(4) 0.1374(3) 0.8273(3) 0.0702(10) Uani 1 1 d . . .
C5B C 0.5900(4) 0.1865(3) 1.3215(3) 0.0671(9) Uani 1 1 d . . .
C2B C 0.6591(4) -0.0409(3) 1.2937(3) 0.0628(9) Uani 1 1 d . . .
C3B C 0.6253(4) -0.0100(4) 1.3925(3) 0.0749(10) Uani 1 1 d . . .
C4A C 0.8777(4) 0.0459(4) 0.7452(4) 0.0825(11) Uani 1 1 d . . .
C4B C 0.5921(4) 0.1026(4) 1.4062(4) 0.0775(11) Uani 1 1 d . . .
C5A C 0.7867(4) -0.0327(4) 0.7588(3) 0.0822(11) Uani 1 1 d . . .
C10A C 1.0143(7) 0.3278(4) 0.9911(7) 0.1030(18) Uani 1 1 d . . .
H8 H 0.779(3) 0.167(3) 1.090(2) 0.060(8) Uiso 1 1 d . . .
H6B H 0.627(3) 0.214(3) 1.161(3) 0.071(9) Uiso 1 1 d . . .
H3A H 0.997(4) 0.191(3) 0.826(3) 0.084(11) Uiso 1 1 d . . .
H2B H 0.681(3) -0.121(3) 1.284(3) 0.071(10) Uiso 1 1 d . . .
H5B H 0.564(4) 0.271(3) 1.328(3) 0.094(11) Uiso 1 1 d . . .
H5A H 0.750(4) -0.095(3) 0.697(4) 0.100(12) Uiso 1 1 d . . .
10A1 H 1.041(4) 0.381(4) 1.068(4) 0.105(13) Uiso 1 1 d . . .
H6A H 0.671(4) -0.076(3) 0.865(3) 0.110(13) Uiso 1 1 d . . .
H3B H 0.634(4) -0.067(3) 1.455(4) 0.112(14) Uiso 1 1 d . . .
10A2 H 1.093(5) 0.298(4) 0.992(4) 0.122(17) Uiso 1 1 d . . .
H4A H 0.905(3) 0.038(3) 0.677(3) 0.084(10) Uiso 1 1 d . . .
10A3 H 0.963(9) 0.359(6) 0.908(7) 0.25(4) Uiso 1 1 d . . .
H4B H 0.571(4) 0.128(3) 1.476(3) 0.084(10) Uiso 1 1 d . . .

loop_
_atom_site_aniso_label
_atom_site_aniso_U_11
_atom_site_aniso_U_22
_atom_site_aniso_U_33
_atom_site_aniso_U_23
_atom_site_aniso_U_13
_atom_site_aniso_U_12
O9A 0.0796(16) 0.0574(12) 0.0941(17) -0.0125(12) 0.0495(14) -0.0158(12)
C1A 0.0592(19) 0.0478(16) 0.0514(18) 0.0039(13) 0.0227(16) 0.0021(15)
C6B 0.063(2) 0.0511(17) 0.059(2) -0.0031(16) 0.0241(17) -0.0075(16)
C11 0.067(2) 0.0523(18) 0.0576(18) 0.0065(15) 0.0305(17) 0.0037(16)
C7 0.0564(18) 0.0440(15) 0.0548(18) 0.0003(13) 0.0215(15) -0.0025(14)
C8 0.065(2) 0.0514(17) 0.0524(19) 0.0004(14) 0.0238(17) -0.0006(15)
C1B 0.0522(17) 0.0490(16) 0.0481(16) 0.0020(13) 0.0195(14) -0.0006(14)
N12 0.115(3) 0.0520(16) 0.085(2) -0.0006(15) 0.051(2) -0.0010(17)
C6A 0.079(2) 0.067(2) 0.059(2) -0.0053(17) 0.0287(19) -0.0098(19)
C2A 0.059(2) 0.0523(17) 0.067(2) -0.0010(15) 0.0299(18) 0.0035(16)
C3A 0.066(2) 0.074(2) 0.084(3) 0.001(2) 0.044(2) -0.0025(19)
C5B 0.065(2) 0.067(2) 0.071(2) -0.0168(18) 0.0289(19) -0.0078(17)
C2B 0.074(2) 0.0560(19) 0.059(2) 0.0089(16) 0.0275(18) 0.0028(18)
C3B 0.091(3) 0.079(2) 0.058(2) 0.008(2) 0.034(2) -0.002(2)
C4A 0.089(3) 0.100(3) 0.072(3) -0.007(2) 0.046(2) -0.003(2)
C4B 0.090(3) 0.089(3) 0.064(2) -0.012(2) 0.042(2) -0.013(2)
C5A 0.102(3) 0.086(3) 0.065(2) -0.017(2) 0.040(2) -0.015(2)
C10A 0.108(4) 0.072(3) 0.165(6) -0.036(3) 0.092(4) -0.037(3)

loop_
_atom_type_symbol
_atom_type_description
_atom_type_scat_dispersion_real
_atom_type_scat_dispersion_imag
_atom_type_scat_source
C C 0.0033 0.0016 'International Tables Vol C Tables 4.2.6.8 and 6.1.1.4'
H H 0.0000 0.0000 'International Tables Vol C Tables 4.2.6.8 and 6.1.1.4'
N N 0.0061 0.0033 'International Tables Vol C Tables 4.2.6.8 and 6.1.1.4'
O O 0.0106 0.0060 'International Tables Vol C Tables 4.2.6.8 and 6.1.1.4'

loop_
_geom_angle_atom_site_label_1
_geom_angle_atom_site_label_2
_geom_angle_atom_site_label_3
_geom_angle
_geom_angle_site_symmetry_1
_geom_angle_site_symmetry_3
_geom_angle_publ_flag
C2A O9A C10A 117.6(3) . . ?
C6A C1A C2A 117.2(3) . . ?
C6A C1A C8 123.8(3) . . ?
C2A C1A C8 118.9(3) . . ?
C5B C6B C1B 120.5(3) . . ?
C5B C6B H6B 122.4(17) . . ?
C1B C6B H6B 117.0(17) . . ?
N12 C11 C7 176.3(3) . . ?
C8 C7 C11 121.5(3) . . ?
C8 C7 C1B 123.6(3) . . ?
C11 C7 C1B 114.8(2) . . ?
C7 C8 C1A 130.3(3) . . ?
C7 C8 H8 113.8(14) . . ?
C1A C8 H8 115.8(15) . . ?
C2B C1B C6B 118.0(3) . . ?
C2B C1B C7 120.5(3) . . ?
C6B C1B C7 121.5(2) . . ?
C5A C6A C1A 121.6(3) . . ?
C5A C6A H6A 122(2) . . ?
C1A C6A H6A 116(2) . . ?
O9A C2A C3A 123.5(3) . . ?
O9A C2A C1A 115.4(3) . . ?
C3A C2A C1A 121.1(3) . . ?
C4A C3A C2A 119.4(3) . . ?
C4A C3A H3A 124(2) . . ?
C2A C3A H3A 116(2) . . ?
C4B C5B C6B 119.9(3) . . ?
C4B C5B H5B 122.4(19) . . ?
C6B C5B H5B 117.7(19) . . ?
C3B C2B C1B 120.9(3) . . ?
C3B C2B H2B 119.5(18) . . ?
C1B C2B H2B 119.6(18) . . ?
C4B C3B C2B 120.2(3) . . ?
C4B C3B H3B 121(2) . . ?
C2B C3B H3B 119(2) . . ?
C5A C4A C3A 120.9(4) . . ?
C5A C4A H4A 119(2) . . ?
C3A C4A H4A 120(2) . . ?
C3B C4B C5B 120.5(4) . . ?
C3B C4B H4B 123(2) . . ?
C5B C4B H4B 117(2) . . ?
C4A C5A C6A 119.8(4) . . ?
C4A C5A H5A 118(2) . . ?
C6A C5A H5A 122(2) . . ?
O9A C10A 10A1 105(2) . . ?
O9A C10A 10A2 107(3) . . ?
10A1 C10A 10A2 107(4) . . ?
O9A C10A 10A3 110(5) . . ?
10A1 C10A 10A3 120(5) . . ?
10A2 C10A 10A3 107(5) . . ?

loop_
_geom_bond_atom_site_label_1
_geom_bond_atom_site_label_2
_geom_bond_distance
_geom_bond_site_symmetry_2
_geom_bond_publ_flag
O9A C2A 1.372(3) . ?
O9A C10A 1.418(5) . ?
C1A C6A 1.393(4) . ?
C1A C2A 1.398(4) . ?
C1A C8 1.459(4) . ?
C6B C5B 1.391(4) . ?
C6B C1B 1.394(4) . ?
C6B H6B 0.98(3) . ?
C11 N12 1.144(3) . ?
C11 C7 1.428(4) . ?
C7 C8 1.347(4) . ?
C7 C1B 1.485(4) . ?
C8 H8 1.04(3) . ?
C1B C2B 1.390(4) . ?
C6A C5A 1.372(5) . ?
C6A H6A 1.04(4) . ?
C2A C3A 1.382(4) . ?
C3A C4A 1.375(5) . ?
C3A H3A 0.95(4) . ?
C5B C4B 1.374(5) . ?
C5B H5B 1.02(4) . ?
C2B C3B 1.385(4) . ?
C2B H2B 0.96(3) . ?
C3B C4B 1.360(5) . ?
C3B H3B 0.96(4) . ?
C4A C5A 1.362(5) . ?
C4A H4A 0.96(3) . ?
C4B H4B 0.97(3) . ?
C5A H5A 0.98(4) . ?
C10A 10A1 1.03(4) . ?
C10A 10A2 0.89(5) . ?
C10A 10A3 0.96(7) . ?

loop_
_cod_related_entry_id
_cod_related_entry_database
_cod_related_entry_code
1 ChemSpider 4534911
